data_4072306
loop_
_publ_author_name
'Zhou, Xiaoyuan'
'Bontemps, S\'ebastien'
'Jordan, Richard F.'

_publ_section_title
;
 Base-Free Phosphine&#x2212;Sulfonate Nickel Benzyl Complexes
;
_journal_issue 19
_journal_name_full Organometallics
_journal_page_first 4821
_journal_paper_doi 10.1021/om800741w
_journal_volume 27
_journal_year 2008
_chemical_formula_sum 'C59 H78 Ni2 O6 P2 S2'
_chemical_formula_weight 1126.69
_chemical_name_systematic
; 
 ? 
;
_space_group_IT_number 2
_symmetry_space_group_name_Hall '-P 1'
_symmetry_space_group_name_H-M 'P -1'
_atom_sites_solution_hydrogens geom
_atom_sites_solution_primary direct
_atom_sites_solution_secondary difmap
_audit_creation_method SHELXL-97
_cell_angle_alpha 87.493(5)
_cell_angle_beta 85.024(5)
_cell_angle_gamma 81.311(5)
_cell_formula_units_Z 2
_cell_length_a 10.524(3)
_cell_length_b 14.941(4)
_cell_length_c 17.791(5)
_cell_measurement_temperature 100(2)
_cell_volume 2753.6(13)
_computing_structure_refinement 'SHELXL-97 (Sheldrick, 1997)'
_computing_structure_solution 'SHELXS-97 (Sheldrick, 1990)'
_diffrn_ambient_temperature 100(2)
_diffrn_measured_fraction_theta_full 0.994
_diffrn_measured_fraction_theta_max 0.994
_diffrn_radiation_monochromator graphite
_diffrn_radiation_source 'fine-focus sealed tube'
_diffrn_radiation_type MoK\a
_diffrn_radiation_wavelength 0.71073
_diffrn_reflns_av_R_equivalents 0.0627
_diffrn_reflns_av_sigmaI/netI 0.1054
_diffrn_reflns_limit_h_max 12
_diffrn_reflns_limit_h_min -12
_diffrn_reflns_limit_k_max 17
_diffrn_reflns_limit_k_min -17
_diffrn_reflns_limit_l_max 21
_diffrn_reflns_limit_l_min -21
_diffrn_reflns_number 26770
_diffrn_reflns_theta_full 25.12
_diffrn_reflns_theta_max 25.12
_diffrn_reflns_theta_min 1.77
_exptl_absorpt_coefficient_mu 0.868
_exptl_absorpt_correction_T_max 0.8456
_exptl_absorpt_correction_T_min 0.7932
_exptl_crystal_density_diffrn 1.359
_exptl_crystal_density_method 'not measured'
_exptl_crystal_F_000 1196
_exptl_crystal_size_max 0.28
_exptl_crystal_size_mid 0.24
_exptl_crystal_size_min 0.20
_refine_diff_density_max 0.599
_refine_diff_density_min -0.508
_refine_diff_density_rms 0.076
_refine_ls_extinction_method none
_refine_ls_goodness_of_fit_ref 0.892
_refine_ls_hydrogen_treatment mixed
_refine_ls_matrix_type full
_refine_ls_number_parameters 643
_refine_ls_number_reflns 9780
_refine_ls_number_restraints 0
_refine_ls_restrained_S_all 0.892
_refine_ls_R_factor_all 0.0877
_refine_ls_R_factor_gt 0.0514
_refine_ls_shift/su_max 0.001
_refine_ls_shift/su_mean 0.000
_refine_ls_structure_factor_coef Fsqd
_refine_ls_weighting_details 'calc w=1/[\s^2^(Fo^2^)+(0.0390P)^2^+0.0000P] where P=(Fo^2^+2Fc^2^)/3'
_refine_ls_weighting_scheme calc
_refine_ls_wR_factor_gt 0.0973
_refine_ls_wR_factor_ref 0.1075
_reflns_number_gt 6263
_reflns_number_total 9780
_reflns_threshold_expression >2sigma(I)
_cod_data_source_file om800741w_si_004.cif
_cod_data_source_block zhon07s
_cod_database_code 4072306

loop_
_symmetry_equiv_pos_as_xyz
'x, y, z'
'-x, -y, -z'

loop_
_atom_site_label
_atom_site_type_symbol
_atom_site_fract_x
_atom_site_fract_y
_atom_site_fract_z
_atom_site_U_iso_or_equiv
_atom_site_adp_type
_atom_site_occupancy
_atom_site_symmetry_multiplicity
_atom_site_calc_flag
_atom_site_refinement_flags
C1 C 0.6669(4) 0.7669(3) 0.0399(2) 0.0335(11) Uani 1 1 d .
H1A H 0.6553 0.7081 0.0199 0.040 Uiso 1 1 calc R
H1B H 0.5878 0.7984 0.0671 0.040 Uiso 1 1 calc R
C2 C 0.7411(4) 0.8224(3) -0.0085(2) 0.0253(10) Uani 1 1 d .
C3 C 0.8578(4) 0.7801(3) -0.0424(2) 0.0358(12) Uani 1 1 d .
H3 H 0.8519 0.7232 -0.0687 0.043 Uiso 1 1 calc R
C4 C 0.9489(5) 0.8313(3) -0.0766(3) 0.0453(13) Uani 1 1 d .
H4 H 1.0272 0.8019 -0.1007 0.054 Uiso 1 1 calc R
C5 C 0.9253(5) 0.9232(3) -0.0755(3) 0.0432(13) Uani 1 1 d .
H5 H 0.9884 0.9576 -0.0976 0.052 Uiso 1 1 calc R
C6 C 0.8104(5) 0.9672(3) -0.0424(2) 0.0397(12) Uani 1 1 d .
H6 H 0.7942 1.0315 -0.0431 0.048 Uiso 1 1 calc R
C7 C 0.7202(4) 0.9184(3) -0.0087(2) 0.0302(11) Uani 1 1 d .
H7 H 0.6424 0.9492 0.0150 0.036 Uiso 1 1 calc R
C8 C 0.9817(4) 0.7759(3) 0.2508(2) 0.0243(10) Uani 1 1 d .
C9 C 1.0666(4) 0.7819(3) 0.3046(2) 0.0288(11) Uani 1 1 d .
H9 H 1.1219 0.8269 0.2984 0.035 Uiso 1 1 calc R
C10 C 1.0730(4) 0.7237(3) 0.3675(2) 0.0289(10) Uani 1 1 d .
H10 H 1.1320 0.7291 0.4040 0.035 Uiso 1 1 calc R
C11 C 0.9931(4) 0.6577(3) 0.3769(2) 0.0275(10) Uani 1 1 d .
C12 C 0.9090(4) 0.6513(3) 0.3221(2) 0.0246(10) Uani 1 1 d .
H12 H 0.8556 0.6051 0.3279 0.030 Uiso 1 1 calc R
C13 C 0.8995(4) 0.7099(3) 0.2588(2) 0.0219(9) Uani 1 1 d .
C14 C 0.9963(4) 0.5949(3) 0.4454(2) 0.0402(12) Uani 1 1 d .
H14A H 0.9350 0.6219 0.4857 0.060 Uiso 1 1 calc R
H14B H 1.0834 0.5849 0.4627 0.060 Uiso 1 1 calc R
H14C H 0.9727 0.5368 0.4324 0.060 Uiso 1 1 calc R
C15 C 0.8087(4) 0.5724(3) 0.1745(2) 0.0267(10) Uani 1 1 d .
H15 H 0.8181 0.5405 0.2247 0.032 Uiso 1 1 calc R
C16 C 0.9333(4) 0.5479(3) 0.1252(3) 0.0407(13) Uani 1 1 d .
H16A H 1.0057 0.5659 0.1501 0.049 Uiso 1 1 calc R
H16B H 0.9272 0.5817 0.0762 0.049 Uiso 1 1 calc R
C17 C 0.9603(5) 0.4461(3) 0.1113(3) 0.0517(15) Uani 1 1 d .
H17A H 1.0393 0.4325 0.0768 0.062 Uiso 1 1 calc R
H17B H 0.9753 0.4124 0.1597 0.062 Uiso 1 1 calc R
C18 C 0.8492(5) 0.4156(3) 0.0775(3) 0.0484(14) Uani 1 1 d .
H18A H 0.8668 0.3492 0.0713 0.058 Uiso 1 1 calc R
H18B H 0.8397 0.4449 0.0269 0.058 Uiso 1 1 calc R
C19 C 0.7260(4) 0.4392(3) 0.1263(3) 0.0348(11) Uani 1 1 d .
H19A H 0.7328 0.4060 0.1755 0.042 Uiso 1 1 calc R
H19B H 0.6539 0.4201 0.1018 0.042 Uiso 1 1 calc R
C20 C 0.6976(4) 0.5412(3) 0.1391(2) 0.0286(10) Uani 1 1 d .
H20A H 0.6843 0.5743 0.0903 0.034 Uiso 1 1 calc R
H20B H 0.6175 0.5550 0.1727 0.034 Uiso 1 1 calc R
C21 C 0.6226(4) 0.7262(3) 0.2344(2) 0.0226(10) Uani 1 1 d .
H21 H 0.5623 0.7133 0.1972 0.027 Uiso 1 1 calc R
C22 C 0.5889(4) 0.6722(3) 0.3067(2) 0.0279(10) Uani 1 1 d .
H22A H 0.6050 0.6066 0.2965 0.034 Uiso 1 1 calc R
H22B H 0.6452 0.6832 0.3460 0.034 Uiso 1 1 calc R
C23 C 0.4483(4) 0.6988(3) 0.3356(2) 0.0305(11) Uani 1 1 d .
H23A H 0.4308 0.6653 0.3837 0.037 Uiso 1 1 calc R
H23B H 0.3918 0.6818 0.2986 0.037 Uiso 1 1 calc R
C24 C 0.4174(4) 0.8003(3) 0.3482(2) 0.0320(11) Uani 1 1 d .
H24A H 0.3245 0.8162 0.3641 0.038 Uiso 1 1 calc R
H24B H 0.4671 0.8161 0.3892 0.038 Uiso 1 1 calc R
C25 C 0.4502(4) 0.8545(3) 0.2771(3) 0.0323(11) Uani 1 1 d .
H25A H 0.4339 0.9199 0.2877 0.039 Uiso 1 1 calc R
H25B H 0.3939 0.8437 0.2377 0.039 Uiso 1 1 calc R
C26 C 0.5912(4) 0.8280(3) 0.2481(2) 0.0289(11) Uani 1 1 d .
H26A H 0.6476 0.8444 0.2854 0.035 Uiso 1 1 calc R
H26B H 0.6089 0.8622 0.2003 0.035 Uiso 1 1 calc R
C27 C 0.4361(4) 0.2044(3) 0.3954(2) 0.0303(11) Uani 1 1 d .
H27A H 0.3909 0.1807 0.3558 0.036 Uiso 1 1 calc R
H27B H 0.4542 0.1603 0.4377 0.036 Uiso 1 1 calc R
C28 C 0.3912(4) 0.2970(3) 0.4159(2) 0.0270(10) Uani 1 1 d .
C29 C 0.3887(4) 0.3644(3) 0.3561(2) 0.0323(11) Uani 1 1 d .
H29 H 0.3379 0.3512 0.3140 0.039 Uiso 1 1 calc R
C30 C 0.3695(4) 0.4566(3) 0.3733(3) 0.0354(12) Uani 1 1 d .
H30 H 0.3658 0.5016 0.3338 0.043 Uiso 1 1 calc R
C31 C 0.3561(4) 0.4814(3) 0.4463(2) 0.0348(12) Uani 1 1 d .
H31 H 0.3437 0.5439 0.4575 0.042 Uiso 1 1 calc R
C32 C 0.3603(4) 0.4173(3) 0.5048(3) 0.0358(12) Uani 1 1 d .
H32 H 0.3499 0.4359 0.5557 0.043 Uiso 1 1 calc R
C33 C 0.3794(4) 0.3266(3) 0.4895(2) 0.0328(11) Uani 1 1 d .
H33 H 0.3846 0.2832 0.5302 0.039 Uiso 1 1 calc R
C34 C 0.9073(4) 0.2761(3) 0.3400(2) 0.0262(10) Uani 1 1 d .
C35 C 1.0319(4) 0.2966(3) 0.3286(2) 0.0351(12) Uani 1 1 d .
H35 H 1.0497 0.3540 0.3422 0.042 Uiso 1 1 calc R
C36 C 1.1301(4) 0.2338(3) 0.2976(3) 0.0371(12) Uani 1 1 d .
H36 H 1.2146 0.2492 0.2894 0.045 Uiso 1 1 calc R
C37 C 1.1082(4) 0.1486(3) 0.2781(2) 0.0291(11) Uani 1 1 d .
C38 C 0.9833(4) 0.1298(3) 0.2888(2) 0.0265(10) Uani 1 1 d .
H38 H 0.9652 0.0733 0.2734 0.032 Uiso 1 1 calc R
C39 C 0.8845(4) 0.1905(3) 0.3210(2) 0.0192(9) Uani 1 1 d .
C40 C 1.2156(4) 0.0815(3) 0.2450(2) 0.0367(12) Uani 1 1 d .
H40A H 1.1810 0.0283 0.2299 0.055 Uiso 1 1 calc R
H40B H 1.2779 0.0630 0.2827 0.055 Uiso 1 1 calc R
H40C H 1.2586 0.1091 0.2008 0.055 Uiso 1 1 calc R
C41 C 0.7017(4) 0.1230(3) 0.2357(2) 0.0230(10) Uani 1 1 d .
H41 H 0.7781 0.0770 0.2210 0.028 Uiso 1 1 calc R
C42 C 0.7012(4) 0.2046(3) 0.1801(2) 0.0294(11) Uani 1 1 d .
H42A H 0.6280 0.2518 0.1952 0.035 Uiso 1 1 calc R
H42B H 0.7820 0.2306 0.1820 0.035 Uiso 1 1 calc R
C43 C 0.6895(4) 0.1769(3) 0.0996(2) 0.0355(12) Uani 1 1 d .
H43A H 0.6855 0.2312 0.0653 0.043 Uiso 1 1 calc R
H43B H 0.7669 0.1341 0.0827 0.043 Uiso 1 1 calc R
C44 C 0.5695(4) 0.1326(3) 0.0948(2) 0.0339(11) Uani 1 1 d .
H44A H 0.4915 0.1774 0.1063 0.041 Uiso 1 1 calc R
H44B H 0.5671 0.1120 0.0428 0.041 Uiso 1 1 calc R
C45 C 0.5693(4) 0.0526(3) 0.1499(2) 0.0298(11) Uani 1 1 d .
H45A H 0.6428 0.0054 0.1354 0.036 Uiso 1 1 calc R
H45B H 0.4888 0.0264 0.1477 0.036 Uiso 1 1 calc R
C46 C 0.5793(4) 0.0806(3) 0.2304(2) 0.0304(11) Uani 1 1 d .
H46A H 0.5807 0.0269 0.2650 0.036 Uiso 1 1 calc R
H46B H 0.5028 0.1248 0.2462 0.036 Uiso 1 1 calc R
C47 C 0.7206(4) 0.0613(3) 0.3963(2) 0.0239(10) Uani 1 1 d .
H47 H 0.6301 0.0476 0.4028 0.029 Uiso 1 1 calc R
C48 C 0.8056(4) -0.0277(3) 0.3716(2) 0.0303(11) Uani 1 1 d .
H48A H 0.7832 -0.0441 0.3215 0.036 Uiso 1 1 calc R
H48B H 0.8976 -0.0193 0.3672 0.036 Uiso 1 1 calc R
C49 C 0.7843(4) -0.1032(3) 0.4294(2) 0.0351(12) Uani 1 1 d .
H49A H 0.6931 -0.1131 0.4320 0.042 Uiso 1 1 calc R
H49B H 0.8390 -0.1601 0.4135 0.042 Uiso 1 1 calc R
C50 C 0.8169(4) -0.0800(3) 0.5065(2) 0.0380(12) Uani 1 1 d .
H50A H 0.9099 -0.0752 0.5050 0.046 Uiso 1 1 calc R
H50B H 0.7993 -0.1291 0.5434 0.046 Uiso 1 1 calc R
C51 C 0.7384(5) 0.0087(3) 0.5320(2) 0.0385(12) Uani 1 1 d .
H51A H 0.7666 0.0244 0.5808 0.046 Uiso 1 1 calc R
H51B H 0.6463 0.0011 0.5401 0.046 Uiso 1 1 calc R
C52 C 0.7526(4) 0.0864(3) 0.4743(2) 0.0332(11) Uani 1 1 d .
H52A H 0.8422 0.1000 0.4713 0.040 Uiso 1 1 calc R
H52B H 0.6940 0.1414 0.4909 0.040 Uiso 1 1 calc R
C53 C 0.3130(5) 0.6896(4) 0.1105(3) 0.0720(18) Uani 1 1 d .
H53A H 0.2405 0.7137 0.0808 0.108 Uiso 1 1 calc R
H53B H 0.3943 0.6962 0.0810 0.108 Uiso 1 1 calc R
H53C H 0.3069 0.7232 0.1571 0.108 Uiso 1 1 calc R
C54 C 0.3088(5) 0.5941(5) 0.1292(3) 0.0624(17) Uani 1 1 d .
C55 C 0.2405(6) 0.5646(5) 0.1912(4) 0.077(2) Uani 1 1 d .
H55 H 0.1961 0.6076 0.2258 0.092 Uiso 1 1 calc R
C56 C 0.2340(7) 0.4713(6) 0.2058(4) 0.097(2) Uani 1 1 d .
H56 H 0.1834 0.4524 0.2487 0.116 Uiso 1 1 calc R
C57 C 0.3054(9) 0.4042(6) 0.1543(5) 0.108(3) Uani 1 1 d .
H57 H 0.3040 0.3411 0.1625 0.129 Uiso 1 1 calc R
C58 C 0.3705(7) 0.4361(6) 0.0970(4) 0.090(2) Uani 1 1 d .
H58 H 0.4183 0.3945 0.0624 0.107 Uiso 1 1 calc R
C59 C 0.3745(6) 0.5275(5) 0.0832(4) 0.076(2) Uani 1 1 d .
H59 H 0.4251 0.5453 0.0399 0.091 Uiso 1 1 calc R
Ni1 Ni 0.82560(5) 0.76987(4) 0.08473(3) 0.02636(15) Uani 1 1 d .
Ni2 Ni 0.57279(5) 0.27289(4) 0.36066(3) 0.02612(15) Uani 1 1 d .
O1 O 0.9910(3) 0.79880(18) 0.10486(15) 0.0301(7) Uani 1 1 d .
O2 O 0.8703(3) 0.91837(18) 0.17988(16) 0.0346(8) Uani 1 1 d .
O3 O 1.1058(3) 0.8907(2) 0.17409(17) 0.0423(9) Uani 1 1 d .
O4 O 0.6765(3) 0.36648(17) 0.33331(15) 0.0283(7) Uani 1 1 d .
O5 O 0.7545(3) 0.32910(19) 0.45709(15) 0.0365(8) Uani 1 1 d .
O6 O 0.8406(3) 0.44466(19) 0.37354(17) 0.0410(8) Uani 1 1 d .
P1 P 0.78537(10) 0.69651(7) 0.18851(6) 0.0222(3) Uani 1 1 d .
P2 P 0.71770(10) 0.16047(7) 0.33083(6) 0.0226(3) Uani 1 1 d .
S1 S 0.98709(11) 0.85393(7) 0.17218(6) 0.0306(3) Uani 1 1 d .
S2 S 0.78727(11) 0.36109(7) 0.38067(6) 0.0303(3) Uani 1 1 d .

loop_
_atom_site_aniso_label
_atom_site_aniso_U_11
_atom_site_aniso_U_22
_atom_site_aniso_U_33
_atom_site_aniso_U_23
_atom_site_aniso_U_13
_atom_site_aniso_U_12
C1 0.044(3) 0.032(3) 0.025(3) 0.003(2) -0.003(2) -0.012(2)
C2 0.036(3) 0.023(2) 0.017(2) 0.0011(19) 0.001(2) -0.007(2)
C3 0.053(3) 0.026(3) 0.027(3) -0.002(2) 0.002(2) -0.005(2)
C4 0.046(3) 0.044(3) 0.038(3) 0.012(3) 0.014(2) 0.005(3)
C5 0.040(3) 0.044(3) 0.045(3) 0.020(3) 0.002(3) -0.012(3)
C6 0.060(3) 0.029(3) 0.031(3) 0.001(2) -0.003(3) -0.013(3)
C7 0.040(3) 0.029(3) 0.020(2) -0.005(2) 0.004(2) -0.002(2)
C8 0.029(2) 0.021(2) 0.023(2) 0.0044(19) 0.002(2) -0.0070(19)
C9 0.030(3) 0.023(3) 0.035(3) 0.004(2) -0.001(2) -0.010(2)
C10 0.026(2) 0.030(3) 0.032(3) 0.004(2) -0.009(2) -0.007(2)
C11 0.029(2) 0.026(3) 0.029(3) 0.002(2) -0.002(2) -0.008(2)
C12 0.024(2) 0.020(2) 0.030(3) 0.003(2) 0.004(2) -0.0068(19)
C13 0.024(2) 0.018(2) 0.023(2) 0.0017(19) 0.0041(19) -0.0045(18)
C14 0.049(3) 0.039(3) 0.037(3) 0.014(2) -0.012(2) -0.019(2)
C15 0.029(3) 0.019(2) 0.032(3) 0.000(2) -0.003(2) -0.0032(19)
C16 0.036(3) 0.026(3) 0.059(3) -0.016(2) 0.005(3) 0.000(2)
C17 0.045(3) 0.032(3) 0.074(4) -0.015(3) 0.008(3) 0.004(2)
C18 0.056(3) 0.026(3) 0.061(4) -0.012(3) 0.005(3) -0.004(3)
C19 0.044(3) 0.021(3) 0.041(3) -0.006(2) -0.004(2) -0.007(2)
C20 0.038(3) 0.017(2) 0.029(3) -0.001(2) 0.002(2) 0.000(2)
C21 0.024(2) 0.021(2) 0.023(2) 0.0030(19) -0.0010(19) -0.0063(19)
C22 0.036(3) 0.020(2) 0.026(2) 0.002(2) 0.005(2) -0.005(2)
C23 0.028(3) 0.030(3) 0.032(3) 0.000(2) 0.005(2) -0.008(2)
C24 0.027(3) 0.032(3) 0.037(3) -0.011(2) 0.007(2) -0.007(2)
C25 0.030(3) 0.020(2) 0.045(3) -0.003(2) 0.006(2) -0.003(2)
C26 0.034(3) 0.021(2) 0.031(3) -0.002(2) 0.005(2) -0.004(2)
C27 0.027(2) 0.027(3) 0.036(3) -0.002(2) 0.004(2) -0.004(2)
C28 0.025(2) 0.025(3) 0.030(3) 0.000(2) 0.000(2) -0.004(2)
C29 0.033(3) 0.031(3) 0.034(3) -0.002(2) -0.007(2) -0.007(2)
C30 0.044(3) 0.024(3) 0.037(3) 0.002(2) 0.001(2) -0.002(2)
C31 0.044(3) 0.022(3) 0.036(3) -0.005(2) 0.006(2) -0.004(2)
C32 0.046(3) 0.028(3) 0.031(3) -0.005(2) 0.012(2) -0.004(2)
C33 0.039(3) 0.026(3) 0.031(3) 0.003(2) 0.008(2) -0.002(2)
C34 0.028(2) 0.025(2) 0.025(2) -0.002(2) 0.003(2) -0.005(2)
C35 0.039(3) 0.030(3) 0.040(3) -0.008(2) -0.001(2) -0.015(2)
C36 0.030(3) 0.038(3) 0.045(3) -0.003(2) -0.001(2) -0.011(2)
C37 0.031(3) 0.026(3) 0.031(3) 0.000(2) 0.000(2) -0.006(2)
C38 0.033(3) 0.022(2) 0.026(2) 0.001(2) -0.001(2) -0.010(2)
C39 0.030(2) 0.016(2) 0.013(2) -0.0021(17) 0.0035(18) -0.0087(18)
C40 0.032(3) 0.036(3) 0.042(3) -0.006(2) 0.004(2) -0.007(2)
C41 0.025(2) 0.019(2) 0.025(2) -0.0007(19) -0.0023(19) -0.0040(18)
C42 0.035(3) 0.025(3) 0.030(3) 0.000(2) -0.004(2) -0.007(2)
C43 0.050(3) 0.032(3) 0.026(3) 0.004(2) -0.005(2) -0.012(2)
C44 0.043(3) 0.028(3) 0.031(3) -0.003(2) -0.009(2) 0.000(2)
C45 0.030(3) 0.030(3) 0.031(3) -0.006(2) -0.003(2) -0.008(2)
C46 0.035(3) 0.026(3) 0.031(3) -0.005(2) -0.001(2) -0.008(2)
C47 0.027(2) 0.019(2) 0.025(2) -0.0004(19) 0.0021(19) -0.0043(19)
C48 0.036(3) 0.019(2) 0.033(3) 0.000(2) 0.006(2) 0.000(2)
C49 0.044(3) 0.021(3) 0.037(3) 0.002(2) 0.009(2) 0.000(2)
C50 0.046(3) 0.028(3) 0.039(3) 0.010(2) -0.001(2) -0.004(2)
C51 0.057(3) 0.034(3) 0.023(3) 0.003(2) -0.001(2) -0.007(2)
C52 0.042(3) 0.025(3) 0.031(3) -0.002(2) 0.002(2) -0.004(2)
C53 0.047(4) 0.081(5) 0.090(5) -0.003(4) -0.015(3) -0.011(3)
C54 0.049(4) 0.092(5) 0.050(4) -0.002(4) -0.006(3) -0.021(4)
C55 0.076(5) 0.098(6) 0.059(4) 0.020(4) -0.016(4) -0.022(4)
C56 0.105(6) 0.113(7) 0.076(5) 0.025(5) -0.023(5) -0.027(5)
C57 0.143(8) 0.120(8) 0.072(6) 0.005(6) -0.041(6) -0.045(7)
C58 0.085(5) 0.121(7) 0.068(5) -0.021(5) -0.012(4) -0.022(5)
C59 0.065(4) 0.089(5) 0.074(5) -0.033(4) -0.012(4) -0.005(4)
Ni1 0.0315(3) 0.0245(3) 0.0229(3) 0.0037(3) 0.0019(3) -0.0070(3)
Ni2 0.0295(3) 0.0202(3) 0.0281(3) -0.0028(3) 0.0033(3) -0.0045(2)
O1 0.0352(18) 0.0301(18) 0.0246(17) 0.0053(14) 0.0031(14) -0.0084(14)
O2 0.048(2) 0.0215(17) 0.0321(18) 0.0045(14) -0.0022(15) -0.0009(15)
O3 0.048(2) 0.043(2) 0.042(2) 0.0167(16) -0.0123(16) -0.0286(17)
O4 0.0307(17) 0.0197(16) 0.0342(18) -0.0014(14) 0.0013(14) -0.0053(13)
O5 0.048(2) 0.0361(19) 0.0253(17) -0.0035(15) 0.0035(15) -0.0075(16)
O6 0.046(2) 0.0229(18) 0.056(2) -0.0081(16) 0.0050(17) -0.0145(15)
P1 0.0273(6) 0.0174(6) 0.0218(6) 0.0013(5) 0.0010(5) -0.0052(5)
P2 0.0272(6) 0.0187(6) 0.0221(6) -0.0027(5) 0.0025(5) -0.0061(5)
S1 0.0369(7) 0.0245(6) 0.0319(7) 0.0079(5) -0.0029(5) -0.0124(5)
S2 0.0361(7) 0.0213(6) 0.0344(7) -0.0065(5) 0.0031(5) -0.0091(5)

loop_
_atom_type_symbol
_atom_type_description
_atom_type_scat_dispersion_real
_atom_type_scat_dispersion_imag
_atom_type_scat_source
C C 0.0033 0.0016 'International Tables Vol C Tables 4.2.6.8 and 6.1.1.4'
H H 0.0000 0.0000 'International Tables Vol C Tables 4.2.6.8 and 6.1.1.4'
O O 0.0106 0.0060 'International Tables Vol C Tables 4.2.6.8 and 6.1.1.4'
P P 0.1023 0.0942 'International Tables Vol C Tables 4.2.6.8 and 6.1.1.4'
S S 0.1246 0.1234 'International Tables Vol C Tables 4.2.6.8 and 6.1.1.4'
Ni Ni 0.3393 1.1124 'International Tables Vol C Tables 4.2.6.8 and 6.1.1.4'

loop_
_geom_angle_atom_site_label_1
_geom_angle_atom_site_label_2
_geom_angle_atom_site_label_3
_geom_angle
C2 C1 Ni1 72.6(2)
C3 C2 C7 117.6(4)
C3 C2 C1 116.8(4)
C7 C2 C1 123.5(4)
C3 C2 Ni1 80.6(3)
C7 C2 Ni1 111.1(3)
C1 C2 Ni1 64.8(2)
C2 C3 C4 120.6(4)
C2 C3 Ni1 62.0(2)
C4 C3 Ni1 120.3(3)
C5 C4 C3 120.0(4)
C4 C5 C6 120.8(4)
C7 C6 C5 120.2(4)
C6 C7 C2 120.8(4)
C9 C8 C13 120.2(4)
C9 C8 S1 116.2(3)
C13 C8 S1 123.6(3)
C8 C9 C10 121.4(4)
C9 C10 C11 119.7(4)
C10 C11 C12 118.5(4)
C10 C11 C14 120.8(4)
C12 C11 C14 120.7(4)
C11 C12 C13 122.8(4)
C12 C13 C8 117.3(4)
C12 C13 P1 120.0(3)
C8 C13 P1 122.7(3)
C20 C15 C16 110.1(3)
C20 C15 P1 113.3(3)
C16 C15 P1 107.9(3)
C15 C16 C17 111.3(4)
C18 C17 C16 110.7(4)
C17 C18 C19 111.2(4)
C18 C19 C20 110.9(4)
C15 C20 C19 110.3(3)
C22 C21 C26 110.1(3)
C22 C21 P1 116.8(3)
C26 C21 P1 111.3(3)
C23 C22 C21 111.3(3)
C22 C23 C24 111.1(3)
C25 C24 C23 111.3(3)
C24 C25 C26 111.1(4)
C25 C26 C21 111.3(3)
C28 C27 Ni2 73.6(2)
C33 C28 C29 117.4(4)
C33 C28 C27 123.9(4)
C29 C28 C27 117.0(4)
C33 C28 Ni2 118.4(3)
C29 C28 Ni2 75.8(2)
C27 C28 Ni2 64.2(2)
C30 C29 C28 119.8(4)
C30 C29 Ni2 124.9(3)
C28 C29 Ni2 65.1(2)
C31 C30 C29 120.0(4)
C30 C31 C32 121.1(4)
C33 C32 C31 120.0(4)
C32 C33 C28 121.6(4)
C35 C34 C39 118.7(4)
C35 C34 S2 117.0(3)
C39 C34 S2 124.4(3)
C36 C35 C34 120.2(4)
C35 C36 C37 121.6(4)
C38 C37 C36 117.5(4)
C38 C37 C40 121.7(4)
C36 C37 C40 120.8(4)
C39 C38 C37 121.9(4)
C38 C39 C34 120.1(4)
C38 C39 P2 118.9(3)
C34 C39 P2 120.8(3)
C46 C41 C42 109.3(3)
C46 C41 P2 113.0(3)
C42 C41 P2 108.9(3)
C43 C42 C41 111.1(3)
C44 C43 C42 111.3(4)
C45 C44 C43 110.5(3)
C44 C45 C46 111.3(3)
C45 C46 C41 110.8(3)
C52 C47 C48 110.2(3)
C52 C47 P2 109.9(3)
C48 C47 P2 117.8(3)
C49 C48 C47 109.6(3)
C50 C49 C48 111.1(4)
C49 C50 C51 111.1(4)
C50 C51 C52 112.2(4)
C51 C52 C47 110.7(3)
C55 C54 C59 115.8(7)
C55 C54 C53 123.2(6)
C59 C54 C53 121.0(6)
C54 C55 C56 121.6(7)
C55 C56 C57 119.7(7)
C58 C57 C56 116.0(8)
C57 C58 C59 123.6(8)
C54 C59 C58 123.4(7)
C1 Ni1 O1 162.65(14)
C1 Ni1 C2 42.59(15)
O1 Ni1 C2 120.13(14)
C1 Ni1 P1 98.92(12)
O1 Ni1 P1 98.10(8)
C2 Ni1 P1 141.24(12)
C1 Ni1 C3 69.86(17)
O1 Ni1 C3 96.14(14)
C2 Ni1 C3 37.45(15)
P1 Ni1 C3 152.17(12)
O4 Ni2 C27 165.52(15)
O4 Ni2 C28 123.39(14)
C27 Ni2 C28 42.25(16)
O4 Ni2 P2 96.87(9)
C27 Ni2 P2 97.60(13)
C28 Ni2 P2 139.06(12)
O4 Ni2 C29 94.15(14)
C27 Ni2 C29 72.39(16)
C28 Ni2 C29 39.08(15)
P2 Ni2 C29 157.20(12)
S1 O1 Ni1 113.73(16)
S2 O4 Ni2 111.91(16)
C21 P1 C13 107.02(18)
C21 P1 C15 106.48(18)
C13 P1 C15 103.87(18)
C21 P1 Ni1 115.49(13)
C13 P1 Ni1 111.78(13)
C15 P1 Ni1 111.39(14)
C41 P2 C47 108.13(18)
C41 P2 C39 101.68(17)
C47 P2 C39 106.83(18)
C41 P2 Ni2 111.10(14)
C47 P2 Ni2 115.02(13)
C39 P2 Ni2 113.11(13)
O3 S1 O2 115.79(18)
O3 S1 O1 110.72(18)
O2 S1 O1 111.37(17)
O3 S1 C8 105.91(18)
O2 S1 C8 106.97(18)
O1 S1 C8 105.31(18)
O6 S2 O5 116.14(18)
O6 S2 O4 110.05(18)
O5 S2 O4 111.52(17)
O6 S2 C34 106.67(19)
O5 S2 C34 106.32(18)
O4 S2 C34 105.39(18)

loop_
_geom_bond_atom_site_label_1
_geom_bond_atom_site_label_2
_geom_bond_distance
C1 C2 1.435(5)
C1 Ni1 1.919(4)
C2 C3 1.393(6)
C2 C7 1.418(5)
C2 Ni1 2.023(4)
C3 C4 1.399(6)
C3 Ni1 2.260(4)
C4 C5 1.358(6)
C5 C6 1.382(6)
C6 C7 1.365(6)
C8 C9 1.380(5)
C8 C13 1.401(5)
C8 S1 1.784(4)
C9 C10 1.387(5)
C10 C11 1.387(5)
C11 C12 1.387(5)
C11 C14 1.505(5)
C12 C13 1.398(5)
C13 P1 1.844(4)
C15 C20 1.516(5)
C15 C16 1.519(6)
C15 P1 1.858(4)
C16 C17 1.532(6)
C17 C18 1.498(6)
C18 C19 1.501(6)
C19 C20 1.532(5)
C21 C22 1.533(5)
C21 C26 1.533(5)
C21 P1 1.832(4)
C22 C23 1.523(5)
C23 C24 1.524(5)
C24 C25 1.515(6)
C25 C26 1.527(5)
C27 C28 1.444(5)
C27 Ni2 1.933(4)
C28 C33 1.391(6)
C28 C29 1.432(5)
C28 Ni2 2.060(4)
C29 C30 1.405(6)
C29 Ni2 2.202(4)
C30 C31 1.356(6)
C31 C32 1.382(6)
C32 C33 1.376(5)
C34 C35 1.387(5)
C34 C39 1.397(5)
C34 S2 1.780(4)
C35 C36 1.380(6)
C36 C37 1.392(6)
C37 C38 1.380(5)
C37 C40 1.491(5)
C38 C39 1.375(5)
C39 P2 1.868(4)
C41 C46 1.530(5)
C41 C42 1.535(5)
C41 P2 1.835(4)
C42 C43 1.529(5)
C43 C44 1.523(5)
C44 C45 1.513(5)
C45 C46 1.525(5)
C47 C52 1.532(5)
C47 C48 1.544(5)
C47 P2 1.843(4)
C48 C49 1.523(5)
C49 C50 1.509(6)
C50 C51 1.516(6)
C51 C52 1.531(5)
C53 C54 1.457(8)
C54 C55 1.359(7)
C54 C59 1.379(8)
C55 C56 1.418(9)
C56 C57 1.463(10)
C57 C58 1.293(9)
C58 C59 1.383(9)
Ni1 O1 1.922(3)
Ni1 P1 2.1488(12)
Ni2 O4 1.921(3)
Ni2 P2 2.1429(13)
O1 S1 1.477(3)
O2 S1 1.442(3)
O3 S1 1.442(3)
O4 S2 1.487(3)
O5 S2 1.452(3)
O6 S2 1.441(3)

loop_
_geom_torsion_atom_site_label_1
_geom_torsion_atom_site_label_2
_geom_torsion_atom_site_label_3
_geom_torsion_atom_site_label_4
_geom_torsion
Ni1 C1 C2 C3 63.9(4)
Ni1 C1 C2 C7 -99.6(4)
C7 C2 C3 C4 -1.4(6)
C1 C2 C3 C4 -165.9(4)
Ni1 C2 C3 C4 -110.4(4)
C7 C2 C3 Ni1 109.0(4)
C1 C2 C3 Ni1 -55.5(3)
C2 C3 C4 C5 1.6(7)
Ni1 C3 C4 C5 -71.8(6)
C3 C4 C5 C6 -1.6(7)
C4 C5 C6 C7 1.6(7)
C5 C6 C7 C2 -1.5(7)
C3 C2 C7 C6 1.4(6)
C1 C2 C7 C6 164.8(4)
Ni1 C2 C7 C6 91.6(4)
C13 C8 C9 C10 -0.1(6)
S1 C8 C9 C10 -178.8(3)
C8 C9 C10 C11 0.2(6)
C9 C10 C11 C12 0.5(6)
C9 C10 C11 C14 -178.8(4)
C10 C11 C12 C13 -1.5(6)
C14 C11 C12 C13 177.9(4)
C11 C12 C13 C8 1.6(6)
C11 C12 C13 P1 179.8(3)
C9 C8 C13 C12 -0.8(6)
S1 C8 C13 C12 177.8(3)
C9 C8 C13 P1 -179.0(3)
S1 C8 C13 P1 -0.4(5)
C20 C15 C16 C17 -56.3(5)
P1 C15 C16 C17 179.6(3)
C15 C16 C17 C18 56.0(6)
C16 C17 C18 C19 -56.3(6)
C17 C18 C19 C20 57.3(5)
C16 C15 C20 C19 56.7(5)
P1 C15 C20 C19 177.7(3)
C18 C19 C20 C15 -57.4(5)
C26 C21 C22 C23 55.9(4)
P1 C21 C22 C23 -175.8(3)
C21 C22 C23 C24 -56.0(5)
C22 C23 C24 C25 55.8(5)
C23 C24 C25 C26 -55.8(5)
C24 C25 C26 C21 56.3(5)
C22 C21 C26 C25 -56.0(5)
P1 C21 C26 C25 172.8(3)
Ni2 C27 C28 C33 -108.1(4)
Ni2 C27 C28 C29 56.5(3)
C33 C28 C29 C30 -2.5(6)
C27 C28 C29 C30 -168.2(4)
Ni2 C28 C29 C30 -117.4(4)
C33 C28 C29 Ni2 114.9(4)
C27 C28 C29 Ni2 -50.8(3)
C28 C29 C30 C31 1.4(7)
Ni2 C29 C30 C31 -77.5(5)
C29 C30 C31 C32 -0.4(7)
C30 C31 C32 C33 0.6(7)
C31 C32 C33 C28 -1.9(7)
C29 C28 C33 C32 2.8(6)
C27 C28 C33 C32 167.4(4)
Ni2 C28 C33 C32 90.9(5)
C39 C34 C35 C36 1.2(6)
S2 C34 C35 C36 179.7(3)
C34 C35 C36 C37 -1.0(7)
C35 C36 C37 C38 1.9(7)
C35 C36 C37 C40 -179.7(4)
C36 C37 C38 C39 -3.3(6)
C40 C37 C38 C39 178.3(4)
C37 C38 C39 C34 3.7(6)
C37 C38 C39 P2 178.4(3)
C35 C34 C39 C38 -2.6(6)
S2 C34 C39 C38 179.0(3)
C35 C34 C39 P2 -177.2(3)
S2 C34 C39 P2 4.4(5)
C46 C41 C42 C43 -56.8(5)
P2 C41 C42 C43 179.4(3)
C41 C42 C43 C44 56.5(5)
C42 C43 C44 C45 -55.7(5)
C43 C44 C45 C46 56.5(5)
C44 C45 C46 C41 -58.1(5)
C42 C41 C46 C45 57.4(4)
P2 C41 C46 C45 178.8(3)
C52 C47 C48 C49 58.4(4)
P2 C47 C48 C49 -174.4(3)
C47 C48 C49 C50 -59.1(5)
C48 C49 C50 C51 57.1(5)
C49 C50 C51 C52 -54.5(5)
C50 C51 C52 C47 54.1(5)
C48 C47 C52 C51 -55.8(5)
P2 C47 C52 C51 172.7(3)
C59 C54 C55 C56 -2.3(9)
C53 C54 C55 C56 177.0(6)
C54 C55 C56 C57 2.0(10)
C55 C56 C57 C58 -0.6(11)
C56 C57 C58 C59 -0.2(11)
C55 C54 C59 C58 1.5(9)
C53 C54 C59 C58 -177.9(6)
C57 C58 C59 C54 -0.3(11)
C2 C1 Ni1 O1 5.9(7)
C2 C1 Ni1 P1 174.6(2)
C2 C1 Ni1 C3 -31.7(2)
C3 C2 Ni1 C1 -125.7(4)
C7 C2 Ni1 C1 118.2(4)
C3 C2 Ni1 O1 56.3(3)
C7 C2 Ni1 O1 -59.8(3)
C1 C2 Ni1 O1 -178.0(2)
C3 C2 Ni1 P1 -134.2(2)
C7 C2 Ni1 P1 109.7(3)
C1 C2 Ni1 P1 -8.5(3)
C7 C2 Ni1 C3 -116.1(4)
C1 C2 Ni1 C3 125.7(4)
C2 C3 Ni1 C1 35.8(3)
C4 C3 Ni1 C1 146.7(4)
C2 C3 Ni1 O1 -133.6(3)
C4 C3 Ni1 O1 -22.7(4)
C4 C3 Ni1 C2 110.9(5)
C2 C3 Ni1 P1 105.9(3)
C4 C3 Ni1 P1 -143.2(3)
C28 C27 Ni2 O4 -8.2(8)
C28 C27 Ni2 P2 170.5(2)
C28 C27 Ni2 C29 -30.5(2)
C33 C28 Ni2 O4 -66.2(4)
C29 C28 Ni2 O4 47.6(3)
C27 C28 Ni2 O4 177.5(2)
C33 C28 Ni2 C27 116.3(4)
C29 C28 Ni2 C27 -129.9(4)
C33 C28 Ni2 P2 101.9(3)
C29 C28 Ni2 P2 -144.3(2)
C27 C28 Ni2 P2 -14.4(3)
C33 C28 Ni2 C29 -113.8(4)
C27 C28 Ni2 C29 129.9(4)
C30 C29 Ni2 O4 -31.7(4)
C28 C29 Ni2 O4 -141.8(2)
C30 C29 Ni2 C27 142.9(4)
C28 C29 Ni2 C27 32.8(3)
C30 C29 Ni2 C28 110.1(5)
C30 C29 Ni2 P2 -150.5(3)
C28 C29 Ni2 P2 99.4(4)
C1 Ni1 O1 S1 108.3(5)
C2 Ni1 O1 S1 112.9(2)
P1 Ni1 O1 S1 -60.45(16)
C3 Ni1 O1 S1 143.52(19)
C27 Ni2 O4 S2 114.9(6)
C28 Ni2 O4 S2 108.3(2)
P2 Ni2 O4 S2 -63.90(16)
C29 Ni2 O4 S2 136.09(19)
C22 C21 P1 C13 -57.5(3)
C26 C21 P1 C13 70.2(3)
C22 C21 P1 C15 53.2(3)
C26 C21 P1 C15 -179.2(3)
C22 C21 P1 Ni1 177.4(2)
C26 C21 P1 Ni1 -55.0(3)
C12 C13 P1 C21 67.9(3)
C8 C13 P1 C21 -113.9(3)
C12 C13 P1 C15 -44.5(4)
C8 C13 P1 C15 133.7(3)
C12 C13 P1 Ni1 -164.7(3)
C8 C13 P1 Ni1 13.5(4)
C20 C15 P1 C21 48.6(3)
C16 C15 P1 C21 170.8(3)
C20 C15 P1 C13 161.4(3)
C16 C15 P1 C13 -76.4(3)
C20 C15 P1 Ni1 -78.1(3)
C16 C15 P1 Ni1 44.1(3)
C1 Ni1 P1 C21 -42.6(2)
O1 Ni1 P1 C21 134.03(17)
C2 Ni1 P1 C21 -36.8(2)
C3 Ni1 P1 C21 -105.9(3)
C1 Ni1 P1 C13 -165.27(19)
O1 Ni1 P1 C13 11.36(16)
C2 Ni1 P1 C13 -159.5(2)
C3 Ni1 P1 C13 131.4(3)
C1 Ni1 P1 C15 79.0(2)
O1 Ni1 P1 C15 -104.35(16)
C2 Ni1 P1 C15 84.8(2)
C3 Ni1 P1 C15 15.7(3)
C46 C41 P2 C47 59.2(3)
C42 C41 P2 C47 -179.1(3)
C46 C41 P2 C39 171.5(3)
C42 C41 P2 C39 -66.9(3)
C46 C41 P2 Ni2 -67.9(3)
C42 C41 P2 Ni2 53.8(3)
C52 C47 P2 C41 172.2(3)
C48 C47 P2 C41 44.8(4)
C52 C47 P2 C39 63.4(3)
C48 C47 P2 C39 -64.0(3)
C52 C47 P2 Ni2 -63.0(3)
C48 C47 P2 Ni2 169.6(3)
C38 C39 P2 C41 -48.9(3)
C34 C39 P2 C41 125.8(3)
C38 C39 P2 C47 64.3(3)
C34 C39 P2 C47 -121.0(3)
C38 C39 P2 Ni2 -168.1(3)
C34 C39 P2 Ni2 6.5(4)
O4 Ni2 P2 C41 -96.38(16)
C27 Ni2 P2 C41 83.93(19)
C28 Ni2 P2 C41 93.6(2)
C29 Ni2 P2 C41 22.0(3)
O4 Ni2 P2 C47 140.37(17)
C27 Ni2 P2 C47 -39.3(2)
C28 Ni2 P2 C47 -29.6(2)
C29 Ni2 P2 C47 -101.3(3)
O4 Ni2 P2 C39 17.24(16)
C27 Ni2 P2 C39 -162.45(19)
C28 Ni2 P2 C39 -152.7(2)
C29 Ni2 P2 C39 135.6(3)
Ni1 O1 S1 O3 -166.58(16)
Ni1 O1 S1 O2 -36.2(2)
Ni1 O1 S1 C8 79.4(2)
C9 C8 S1 O3 14.9(4)
C13 C8 S1 O3 -163.7(3)
C9 C8 S1 O2 -109.2(3)
C13 C8 S1 O2 72.2(4)
C9 C8 S1 O1 132.2(3)
C13 C8 S1 O1 -46.4(4)
Ni2 O4 S2 O6 -164.09(16)
Ni2 O4 S2 O5 -33.7(2)
Ni2 O4 S2 C34 81.3(2)
C35 C34 S2 O6 16.1(4)
C39 C34 S2 O6 -165.5(3)
C35 C34 S2 O5 -108.5(3)
C39 C34 S2 O5 69.9(4)
C35 C34 S2 O4 133.0(3)
C39 C34 S2 O4 -48.6(4)
